data_2221834
loop_
_publ_author_name
'Khan, Muhammad Saif Ullah'
'Akhter, Zareen'
'Bolte, Michael'
'Siraj, Amna'
'Siddiqi, Humaira M.'

_publ_section_title
;
 4,4'-(Hexane-1,6-diyldioxy)dianiline
;
_journal_coeditor_code TK2416
_journal_issue 5
_journal_name_full 'Acta Crystallographica Section E'
_journal_page_first o1096
_journal_paper_doi 10.1107/S160053680901321X
_journal_volume 65
_journal_year 2009
_chemical_formula_iupac 'C18 H24 N2 O2'
_chemical_formula_moiety 'C18 H24 N2 O2'
_chemical_formula_sum 'C18 H24 N2 O2'
_chemical_formula_weight 300.39
_chemical_name_systematic
;
4,4'-(Hexane-1,6-diyldioxy)dianiline
;
_space_group_IT_number 61
_symmetry_cell_setting orthorhombic
_symmetry_space_group_name_Hall '-P 2ac 2ab'
_symmetry_space_group_name_H-M 'P b c a'
_atom_sites_solution_hydrogens geom
_atom_sites_solution_primary direct
_atom_sites_solution_secondary difmap
_audit_creation_method SHELXL-97
_cell_angle_alpha 90
_cell_angle_beta 90
_cell_angle_gamma 90
_cell_formula_units_Z 4
_cell_length_a 5.4777(6)
_cell_length_b 13.6049(12)
_cell_length_c 21.7278(18)
_cell_measurement_reflns_used 6791
_cell_measurement_temperature 173(2)
_cell_measurement_theta_max 27.7
_cell_measurement_theta_min 3.6
_cell_volume 1619.2(3)
_computing_cell_refinement 'X-AREA (Stoe & Cie, 2001)'
_computing_data_collection 'X-AREA (Stoe & Cie, 2001)'
_computing_data_reduction 'X-AREA (Stoe & Cie, 2001)'
_computing_molecular_graphics 'PLATON (Spek, 2009) and XP (Sheldrick, 2008)'
_computing_publication_material 'SHELXL97 (Sheldrick, 2008)'
_computing_structure_refinement 'SHELXL97 (Sheldrick, 2008)'
_computing_structure_solution 'SHELXS97 (Sheldrick, 2008)'
_diffrn_ambient_temperature 173(2)
_diffrn_measured_fraction_theta_full 0.997
_diffrn_measured_fraction_theta_max 0.993
_diffrn_measurement_device_type 'Stoe IPDS-II two-circle'
_diffrn_measurement_method \w
_diffrn_radiation_monochromator graphite
_diffrn_radiation_source 'fine-focus sealed tube'
_diffrn_radiation_type MoK\a
_diffrn_radiation_wavelength 0.71073
_diffrn_reflns_av_R_equivalents 0.056
_diffrn_reflns_av_sigmaI/netI 0.035
_diffrn_reflns_limit_h_max 5
_diffrn_reflns_limit_h_min -7
_diffrn_reflns_limit_k_max 17
_diffrn_reflns_limit_k_min -17
_diffrn_reflns_limit_l_max 28
_diffrn_reflns_limit_l_min -24
_diffrn_reflns_number 9301
_diffrn_reflns_theta_full 25.0
_diffrn_reflns_theta_max 27.6
_diffrn_reflns_theta_min 3.5
_diffrn_standards_number 0
_exptl_absorpt_coefficient_mu 0.081
_exptl_absorpt_correction_type none
_exptl_crystal_colour colourless
_exptl_crystal_density_diffrn 1.232
_exptl_crystal_density_method 'not measured'
_exptl_crystal_description plate
_exptl_crystal_F_000 648
_exptl_crystal_size_max 0.33
_exptl_crystal_size_mid 0.23
_exptl_crystal_size_min 0.11
_refine_diff_density_max 0.24
_refine_diff_density_min -0.18
_refine_ls_extinction_coef 0.016(2)
_refine_ls_extinction_expression Fc^*^=kFc[1+0.001xFc^2^\l^3^/sin(2\q)]^-1/4^
_refine_ls_extinction_method 'SHELXL97 (Sheldrick, 2008)'
_refine_ls_goodness_of_fit_ref 1.02
_refine_ls_hydrogen_treatment mixed
_refine_ls_matrix_type full
_refine_ls_number_parameters 109
_refine_ls_number_reflns 1854
_refine_ls_number_restraints 0
_refine_ls_restrained_S_all 1.02
_refine_ls_R_factor_all 0.055
_refine_ls_R_factor_gt 0.039
_refine_ls_shift/su_max 0.001
_refine_ls_shift/su_mean 0.000
_refine_ls_structure_factor_coef Fsqd
_refine_ls_weighting_details 'calc w=1/[\s^2^(Fo^2^)+(0.0626P)^2^] where P=(Fo^2^+2Fc^2^)/3'
_refine_ls_weighting_scheme calc
_refine_ls_wR_factor_gt 0.097
_refine_ls_wR_factor_ref 0.103
_reflns_number_gt 1403
_reflns_number_total 1854
_reflns_threshold_expression I>2\s(I)
_cod_data_source_file tk2416.cif
_cod_data_source_block I
_cod_depositor_comments
;
The following automatic conversions were performed:
'_symmetry_cell_setting' value 'Orthorhombic' changed to 'orthorhombic'
according to '/home/saulius/struct/CIF-dictionaries/cif_core.dic'
dictionary named 'cif_core.dic' version 2.4.1 from 2010-06-29.

Automatic conversion script
Id: cif_fix_enum 1527 2010-12-29 10:47:43Z saulius 

The following automatic conversions were performed:

'_symmetry_cell_setting' value 'Orthorhombic' changed to
'orthorhombic' according to
/home/saulius/struct/CIF-dictionaries/cif_core.dic dictionary named
'cif_core.dic' version 2.4.1 from 2010-06-29.

Automatic conversion script
Id: cif_fix_values 1715 2011-07-08 13:25:40Z adriana 
;
_cod_database_code 2221834
_cod_database_fobs_code 2221834

loop_
_symmetry_equiv_pos_as_xyz
'x, y, z'
'-x+1/2, -y, z+1/2'
'-x, y+1/2, -z+1/2'
'x+1/2, -y+1/2, -z'
'-x, -y, -z'
'x-1/2, y, -z-1/2'
'x, -y-1/2, z-1/2'
'-x-1/2, y-1/2, z'

loop_
_atom_site_type_symbol
_atom_site_label
_atom_site_fract_x
_atom_site_fract_y
_atom_site_fract_z
_atom_site_U_iso_or_equiv
_atom_site_adp_type
_atom_site_calc_flag
_atom_site_refinement_flags
_atom_site_occupancy
_atom_site_disorder_assembly
_atom_site_disorder_group
N N1 0.9705(2) 0.55262(7) 0.71082(5) 0.0289(3) Uani d . 1 . .
H H1A 1.131(3) 0.5464(11) 0.7257(7) 0.045(4) Uiso d . 1 . .
H H1B 0.956(3) 0.6080(11) 0.6885(7) 0.044(4) Uiso d . 1 . .
O O1 0.60683(17) 0.20721(5) 0.60327(4) 0.0303(2) Uani d . 1 . .
C C1 0.8839(2) 0.46681(8) 0.68123(5) 0.0235(3) Uani d . 1 . .
C C2 0.6800(2) 0.47129(8) 0.64298(5) 0.0258(3) Uani d . 1 . .
H H2 0.6060 0.5332 0.6351 0.031 Uiso calc R 1 . .
C C3 0.5818(2) 0.38691(8) 0.61598(5) 0.0255(3) Uani d . 1 . .
H H3 0.4432 0.3917 0.5899 0.031 Uiso calc R 1 . .
C C4 0.6879(2) 0.29578(8) 0.62748(5) 0.0237(3) Uani d . 1 . .
C C5 0.8897(2) 0.29005(8) 0.66663(5) 0.0262(3) Uani d . 1 . .
H H5 0.9604 0.2279 0.6755 0.031 Uiso calc R 1 . .
C C6 0.9879(2) 0.37456(8) 0.69278(5) 0.0259(3) Uani d . 1 . .
H H6 1.1270 0.3697 0.7187 0.031 Uiso calc R 1 . .
C C7 0.3984(2) 0.20972(8) 0.56312(5) 0.0269(3) Uani d . 1 . .
H H7A 0.4363 0.2478 0.5255 0.032 Uiso calc R 1 . .
H H7B 0.2582 0.2410 0.5841 0.032 Uiso calc R 1 . .
C C8 0.3376(2) 0.10382(8) 0.54656(5) 0.0267(3) Uani d . 1 . .
H H8A 0.1770 0.1024 0.5257 0.032 Uiso calc R 1 . .
H H8B 0.3227 0.0652 0.5850 0.032 Uiso calc R 1 . .
C C9 0.5262(2) 0.05471(7) 0.50505(5) 0.0248(3) Uani d . 1 . .
H H9A 0.6900 0.0621 0.5237 0.030 Uiso calc R 1 . .
H H9B 0.5282 0.0885 0.4647 0.030 Uiso calc R 1 . .

loop_
_atom_site_aniso_label
_atom_site_aniso_U_11
_atom_site_aniso_U_22
_atom_site_aniso_U_33
_atom_site_aniso_U_12
_atom_site_aniso_U_13
_atom_site_aniso_U_23
N1 0.0355(7) 0.0239(5) 0.0274(5) -0.0043(4) -0.0043(5) -0.0005(4)
O1 0.0369(6) 0.0204(4) 0.0336(5) -0.0005(3) -0.0102(4) -0.0031(3)
C1 0.0284(6) 0.0230(5) 0.0192(5) -0.0030(4) 0.0032(5) -0.0002(4)
C2 0.0311(7) 0.0213(5) 0.0251(6) 0.0025(5) -0.0006(5) 0.0002(4)
C3 0.0271(6) 0.0256(6) 0.0238(5) 0.0003(4) -0.0023(5) 0.0001(4)
C4 0.0277(7) 0.0209(5) 0.0226(5) -0.0018(4) 0.0012(5) -0.0021(4)
C5 0.0295(7) 0.0222(5) 0.0269(6) 0.0036(4) 0.0000(5) 0.0001(4)
C6 0.0249(6) 0.0287(6) 0.0241(5) 0.0004(5) -0.0025(5) 0.0000(4)
C7 0.0283(7) 0.0248(6) 0.0275(6) 0.0012(5) -0.0018(5) -0.0031(4)
C8 0.0277(7) 0.0253(6) 0.0271(6) -0.0030(4) 0.0004(5) -0.0025(4)
C9 0.0259(6) 0.0234(6) 0.0250(5) -0.0041(4) -0.0005(5) -0.0015(4)

loop_
_atom_type_symbol
_atom_type_description
_atom_type_scat_dispersion_real
_atom_type_scat_dispersion_imag
_atom_type_scat_source
C C 0.0033 0.0016 'International Tables Vol C Tables 4.2.6.8 and 6.1.1.4'
H H 0.0000 0.0000 'International Tables Vol C Tables 4.2.6.8 and 6.1.1.4'
N N 0.0061 0.0033 'International Tables Vol C Tables 4.2.6.8 and 6.1.1.4'
O O 0.0106 0.0060 'International Tables Vol C Tables 4.2.6.8 and 6.1.1.4'

loop_
_geom_angle_atom_site_label_1
_geom_angle_atom_site_label_2
_geom_angle_atom_site_label_3
_geom_angle_site_symmetry_1
_geom_angle_site_symmetry_3
_geom_angle
_geom_angle_publ_flag
C1 N1 H1A . . 113.3(10) ?
C1 N1 H1B . . 114.7(10) ?
H1A N1 H1B . . 110.0(14) ?
C4 O1 C7 . . 117.63(8) ?
C2 C1 C6 . . 118.16(10) ?
C2 C1 N1 . . 120.25(10) ?
C6 C1 N1 . . 121.43(11) ?
C1 C2 C3 . . 121.54(10) ?
C1 C2 H2 . . 119.2 ?
C3 C2 H2 . . 119.2 ?
C4 C3 C2 . . 119.72(11) ?
C4 C3 H3 . . 120.1 ?
C2 C3 H3 . . 120.1 ?
O1 C4 C3 . . 124.86(11) ?
O1 C4 C5 . . 115.83(9) ?
C3 C4 C5 . . 119.31(10) ?
C6 C5 C4 . . 120.58(10) ?
C6 C5 H5 . . 119.7 ?
C4 C5 H5 . . 119.7 ?
C5 C6 C1 . . 120.67(11) ?
C5 C6 H6 . . 119.7 ?
C1 C6 H6 . . 119.7 ?
O1 C7 C8 . . 107.15(9) ?
O1 C7 H7A . . 110.3 ?
C8 C7 H7A . . 110.3 ?
O1 C7 H7B . . 110.3 ?
C8 C7 H7B . . 110.3 ?
H7A C7 H7B . . 108.5 ?
C7 C8 C9 . . 113.96(10) ?
C7 C8 H8A . . 108.8 ?
C9 C8 H8A . . 108.8 ?
C7 C8 H8B . . 108.8 ?
C9 C8 H8B . . 108.8 ?
H8A C8 H8B . . 107.7 ?
C8 C9 C9 . 5_656 112.53(12) ?
C8 C9 H9A . . 109.1 ?
C9 C9 H9A 5_656 . 109.1 ?
C8 C9 H9B . . 109.1 ?
C9 C9 H9B 5_656 . 109.1 ?
H9A C9 H9B . . 107.8 ?

loop_
_geom_bond_atom_site_label_1
_geom_bond_atom_site_label_2
_geom_bond_site_symmetry_2
_geom_bond_distance
_geom_bond_publ_flag
N1 C1 . 1.4147(14) ?
N1 H1A . 0.939(18) ?
N1 H1B . 0.899(16) ?
O1 C4 . 1.3879(13) ?
O1 C7 . 1.4372(15) ?
C1 C2 . 1.3937(17) ?
C1 C6 . 1.4011(15) ?
C2 C3 . 1.3968(15) ?
C2 H2 . 0.9500 ?
C3 C4 . 1.3919(16) ?
C3 H3 . 0.9500 ?
C4 C5 . 1.3966(17) ?
C5 C6 . 1.3908(16) ?
C5 H5 . 0.9500 ?
C6 H6 . 0.9500 ?
C7 C8 . 1.5218(15) ?
C7 H7A . 0.9900 ?
C7 H7B . 0.9900 ?
C8 C9 . 1.5258(16) ?
C8 H8A . 0.9900 ?
C8 H8B . 0.9900 ?
C9 C9 5_656 1.532(2) ?
C9 H9A . 0.9900 ?
C9 H9B . 0.9900 ?

loop_
_geom_hbond_atom_site_label_D
_geom_hbond_atom_site_label_H
_geom_hbond_atom_site_label_A
_geom_hbond_site_symmetry_A
_geom_hbond_distance_DH
_geom_hbond_distance_HA
_geom_hbond_distance_DA
_geom_hbond_angle_DHA
N1 H1A N1 6_657 0.939(18) 2.318(18) 3.2248(11) 162.1(13)
N1 H1B O1 8_765 0.899(16) 2.318(16) 3.1724(14) 158.6(13)

loop_
_geom_torsion_atom_site_label_1
_geom_torsion_atom_site_label_2
_geom_torsion_atom_site_label_3
_geom_torsion_atom_site_label_4
_geom_torsion_site_symmetry_1
_geom_torsion_site_symmetry_2
_geom_torsion_site_symmetry_3
_geom_torsion_site_symmetry_4
_geom_torsion
_geom_torsion_publ_flag
C6 C1 C2 C3 . . . . -0.75(17) ?
N1 C1 C2 C3 . . . . -176.24(11) ?
C1 C2 C3 C4 . . . . 0.31(18) ?
C7 O1 C4 C3 . . . . 0.28(17) ?
C7 O1 C4 C5 . . . . 179.52(10) ?
C2 C3 C4 O1 . . . . -179.93(11) ?
C2 C3 C4 C5 . . . . 0.85(17) ?
O1 C4 C5 C6 . . . . 179.13(10) ?
C3 C4 C5 C6 . . . . -1.58(18) ?
C4 C5 C6 C1 . . . . 1.14(18) ?
C2 C1 C6 C5 . . . . 0.03(17) ?
N1 C1 C6 C5 . . . . 175.46(10) ?
C4 O1 C7 C8 . . . . -176.37(9) ?
O1 C7 C8 C9 . . . . -69.25(12) ?
C7 C8 C9 C9 . . . 5_656 173.85(12) ?
